data_4125473
loop_
_publ_author_name
'Graham, Michael J.'
'Yu, Chung-Jui'
'Krzyaniak, Matthew D.'
'Wasielewski, Michael R.'
'Freedman, Danna E.'

_publ_section_title
;
 Synthetic Approach To Determine the Effect of Nuclear Spin Distance on
 Electronic Spin Decoherence.
;
_journal_issue 8
_journal_name_full 'Journal of the American Chemical Society'
_journal_page_first 3196
_journal_page_last 3201
_journal_paper_doi 10.1021/jacs.6b13030
_journal_volume 139
_journal_year 2017
_chemical_formula_moiety 'C6 H12 O S4 V, 2(C24 H20 P)'
_chemical_formula_sum 'C54 H52 O P2 S4 V'
_chemical_formula_weight 958.07
_space_group_crystal_system monoclinic
_space_group_IT_number 4
_space_group_name_Hall 'P 2yb'
_space_group_name_H-M_alt 'P 1 21 1'
_symmetry_space_group_name_Hall 'P 2yb'
_symmetry_space_group_name_H-M 'P 1 21 1'
_atom_sites_solution_hydrogens geom
_atom_sites_solution_primary direct
_audit_creation_date 2016-06-01
_audit_creation_method
;
Olex2 1.2
(compiled 2016.02.19 svn.r3266 for OlexSys, GUI svn.r5155)
;
_cell_angle_alpha 90
_cell_angle_beta 91.969(3)
_cell_angle_gamma 90
_cell_formula_units_Z 4
_cell_length_a 11.0523(6)
_cell_length_b 15.3821(9)
_cell_length_c 27.7478(16)
_cell_measurement_reflns_used 9857
_cell_measurement_temperature 296(2)
_cell_measurement_theta_max 35.635
_cell_measurement_theta_min 2.270
_cell_volume 4714.6(5)
_computing_cell_refinement 'SAINT v8.27A (Bruker, 2012)'
_computing_data_reduction 'SAINT v8.27A (Bruker, 2012)'
_computing_molecular_graphics 'Olex2 (Dolomanov et al., 2009)'
_computing_publication_material 'Olex2 (Dolomanov et al., 2009)'
_computing_structure_refinement 'ShelXL (Sheldrick, 2015)'
_computing_structure_solution 'ShelXT (Sheldrick, 2015)'
_diffrn_ambient_temperature 296.15
_diffrn_measured_fraction_theta_full 0.996
_diffrn_measured_fraction_theta_max 0.994
_diffrn_measurement_device_type 'Bruker APEX-II CCD'
_diffrn_measurement_method '\f and \w scans'
_diffrn_radiation_monochromator graphite
_diffrn_radiation_type MoK\a
_diffrn_radiation_wavelength 0.71073
_diffrn_reflns_av_R_equivalents 0.0340
_diffrn_reflns_av_unetI/netI 0.0417
_diffrn_reflns_Laue_measured_fraction_full 0.996
_diffrn_reflns_Laue_measured_fraction_max 0.994
_diffrn_reflns_limit_h_max 18
_diffrn_reflns_limit_h_min -18
_diffrn_reflns_limit_k_max 25
_diffrn_reflns_limit_k_min -25
_diffrn_reflns_limit_l_max 45
_diffrn_reflns_limit_l_min -45
_diffrn_reflns_number 99291
_diffrn_reflns_point_group_measured_fraction_full 0.997
_diffrn_reflns_point_group_measured_fraction_max 0.995
_diffrn_reflns_theta_full 26.000
_diffrn_reflns_theta_max 35.675
_diffrn_reflns_theta_min 1.844
_diffrn_standards_number 0
_exptl_absorpt_coefficient_mu 0.495
_exptl_absorpt_correction_T_max 0.7796
_exptl_absorpt_correction_T_min 0.6609
_exptl_absorpt_correction_type multi-scan
_exptl_absorpt_process_details
;
SADABS-2012/1 (Bruker,2012) was used for absorption correction.
wR2(int) was 0.1128 before and 0.0429 after correction.
The Ratio of minimum to maximum transmission is 0.8477.
The \l/2 correction factor is 0.0015.
;
_exptl_crystal_colour brown
_exptl_crystal_colour_primary brown
_exptl_crystal_density_diffrn 1.350
_exptl_crystal_description block
_exptl_crystal_F_000 2004
_exptl_crystal_size_max 0.598
_exptl_crystal_size_mid 0.3
_exptl_crystal_size_min 0.164
_refine_diff_density_max 0.765
_refine_diff_density_min -0.263
_refine_diff_density_rms 0.057
_refine_ls_abs_structure_details
;
 Refined as an inversion twin.
;
_refine_ls_abs_structure_Flack 0.309(9)
_refine_ls_extinction_method none
_refine_ls_goodness_of_fit_ref 1.027
_refine_ls_hydrogen_treatment constr
_refine_ls_matrix_type full
_refine_ls_number_parameters 1118
_refine_ls_number_reflns 37361
_refine_ls_number_restraints 1
_refine_ls_restrained_S_all 1.027
_refine_ls_R_factor_all 0.0330
_refine_ls_R_factor_gt 0.0299
_refine_ls_shift/su_max 0.002
_refine_ls_shift/su_mean 0.000
_refine_ls_structure_factor_coef Fsqd
_refine_ls_weighting_details 'w=1/[\s^2^(Fo^2^)+(0.0352P)^2^+0.4603P] where P=(Fo^2^+2Fc^2^)/3'
_refine_ls_weighting_scheme calc
_refine_ls_wR_factor_gt 0.0698
_refine_ls_wR_factor_ref 0.0714
_reflns_Friedel_coverage 0.943
_reflns_Friedel_fraction_full 0.998
_reflns_Friedel_fraction_max 0.995
_reflns_number_gt 35236
_reflns_number_total 37361
_reflns_threshold_expression 'I > 2\s(I)'
_cod_data_source_file ja6b13030_si_002.cif
_cod_data_source_block mjg156c
_cod_depositor_comments 'Adding full bibliography for 4125472--4125474.cif.'
_cod_database_code 4125473
_shelx_space_group_comment
;
The symmetry employed for this shelxl refinement is uniquely defined
by the following loop, which should always be used as a source of
symmetry information in preference to the above space-group names.
They are only intended as comments.
;
_shelx_estimated_absorpt_t_max 0.923
_shelx_estimated_absorpt_t_min 0.756
_olex2_refinement_description
;
1. Twinned data refinement
 Scales: 0.691(9) 0.309(9)
2. Fixed Uiso
 At 1.2 times of:
  All C(H) groups, All C(H,H) groups
3.a Secondary CH2 refined with riding coordinates:
 C02H(H02E,H02H), C02W(H02W,H02), C030(H03A,H03C), C034(H03D,H03E), C037(H03L,
 H03M), C038(H03F,H03G), C03A(H03H,H03I), C03C(H03N,H03O), C03D(H03P,H03Q),
 C03E(H03R,H03S), C03F(H03T,H03U), C03G(H03J,H03K)
3.b Aromatic/amide H refined with riding coordinates:
 C00I(H00I), C00K(H00K), C00L(H00L), C00M(H00M), C00N(H00N), C00O(H00O),
 C00R(H00R), C00S(H00S), C00T(H00T), C00V(H00V), C00Y(H00Y), C010(H010),
 C011(H011), C012(H012), C013(H013), C014(H014), C015(H015), C016(H016),
 C017(H017), C019(H019), C01B(H01B), C01C(H01C), C01D(H01D), C01E(H01E),
 C01F(H01F), C01G(H01G), C01H(H01H), C01I(H01I), C01K(H01K), C01L(H01L),
 C01M(H01M), C01N(H01N), C01O(H01O), C01P(H01P), C01Q(H01Q), C01R(H01R),
 C01S(H01S), C01V(H01V), C01W(H01W), C01Y(H01Y), C01Z(H01Z), C020(H020),
 C022(H022), C023(H023), C024(H024), C025(H025), C026(H026), C027(H027),
 C028(H028), C029(H029), C02A(H02A), C02B(H02B), C02C(H02C), C02D(H02D),
 C02F(H02F), C02G(H02G), C02I(H02I), C02J(H02J), C02K(H02K), C02L(H02L),
 C02M(H02M), C02N(H02N), C02O(H02O), C02P(H02P), C02Q(H02Q), C02R(H02R),
 C02S(H02S), C02T(H02T), C02U(H02U), C02V(H02V), C02X(H02X), C02Y(H02Y),
 C02Z(H02Z), C031(H031), C032(H032), C033(H033), C035(H035), C036(H036),
 C039(H039), C03B(H03B)
;
_shelx_shelxl_version_number 2014/7
_olex2_submission_special_instructions 'No special instructions were received'

loop_
_space_group_symop_operation_xyz
'x, y, z'
'-x, y+1/2, -z'

loop_
_atom_site_label
_atom_site_type_symbol
_atom_site_fract_x
_atom_site_fract_y
_atom_site_fract_z
_atom_site_U_iso_or_equiv
_atom_site_adp_type
_atom_site_occupancy
_atom_site_site_symmetry_order
_atom_site_calc_flag
_atom_site_refinement_flags_posn
V001 V 0.18231(2) 0.25419(2) 0.14364(2) 0.01062(4) Uani 1 1 d .
V002 V 0.18415(2) 0.24517(2) 0.60973(2) 0.01205(4) Uani 1 1 d .
S003 S 0.27922(3) 0.11668(2) 0.15437(2) 0.01422(6) Uani 1 1 d .
P004 P 0.04364(3) 0.67017(2) 0.08503(2) 0.01064(6) Uani 1 1 d .
S005 S 0.06694(3) 0.33622(3) 0.08429(2) 0.01630(6) Uani 1 1 d .
P006 P 0.43819(3) 0.20261(2) 0.33725(2) 0.01072(6) Uani 1 1 d .
P007 P -0.05513(3) 0.34186(2) 0.41067(2) 0.01063(6) Uani 1 1 d .
S008 S 0.29444(3) 0.37713(3) 0.62584(2) 0.01756(7) Uani 1 1 d .
P009 P 0.54359(3) 0.77249(3) 0.16938(2) 0.01220(6) Uani 1 1 d .
S00A S 0.00237(3) 0.16591(3) 0.15540(2) 0.01740(6) Uani 1 1 d .
S00B S 0.02390(3) 0.34753(3) 0.61964(2) 0.01869(7) Uani 1 1 d .
S00C S 0.33211(3) 0.16193(3) 0.65555(2) 0.01835(7) Uani 1 1 d .
S00D S 0.33814(3) 0.30698(3) 0.09383(2) 0.01645(6) Uani 1 1 d .
S00E S 0.06082(4) 0.13363(3) 0.64337(2) 0.02040(7) Uani 1 1 d .
O00F O 0.19517(9) 0.30793(8) 0.19372(4) 0.01598(19) Uani 1 1 d .
O00G O 0.19348(10) 0.22445(8) 0.55277(4) 0.01708(19) Uani 1 1 d .
C00H C 0.42856(12) 0.80261(10) 0.21022(5) 0.0143(2) Uani 1 1 d .
C00I C -0.25283(12) 0.34001(10) 0.47005(5) 0.0147(2) Uani 1 1 d .
H00I H -0.2490 0.2797 0.4684 0.018 Uiso 1 1 calc R
C00J C -0.17091(11) 0.39114(9) 0.44523(5) 0.0115(2) Uani 1 1 d .
C00K C -0.34022(13) 0.38035(11) 0.49728(6) 0.0179(3) Uani 1 1 d .
H00K H -0.3944 0.3469 0.5143 0.021 Uiso 1 1 calc R
C00L C -0.13441(13) 0.08625(10) 0.39390(6) 0.0173(2) Uani 1 1 d .
H00L H -0.1763 0.0518 0.3714 0.021 Uiso 1 1 calc R
C00M C -0.17824(12) 0.48200(10) 0.44675(5) 0.0144(2) Uani 1 1 d .
H00M H -0.1242 0.5158 0.4299 0.017 Uiso 1 1 calc R
C00N C -0.08213(15) 0.04880(11) 0.43505(6) 0.0201(3) Uani 1 1 d .
H00N H -0.0905 -0.0105 0.4405 0.024 Uiso 1 1 calc R
C00O C 0.57278(13) 0.06893(11) 0.29947(5) 0.0170(2) Uani 1 1 d .
H00O H 0.5210 0.0321 0.3155 0.020 Uiso 1 1 calc R
C00P C 0.55556(11) 0.15903(10) 0.30119(5) 0.0123(2) Uani 1 1 d .
C00Q C 0.47704(11) 0.18870(9) 0.40010(5) 0.0123(2) Uani 1 1 d .
C00R C 0.73152(13) 0.79480(11) 0.23700(5) 0.0164(2) Uani 1 1 d .
H00R H 0.6892 0.7572 0.2565 0.020 Uiso 1 1 calc R
C00S C 0.23893(13) 0.14847(10) 0.28022(5) 0.0163(2) Uani 1 1 d .
H00S H 0.2706 0.1813 0.2555 0.020 Uiso 1 1 calc R
C00T C 0.24631(12) 0.68617(10) 0.02892(5) 0.0157(2) Uani 1 1 d .
H00T H 0.2457 0.7450 0.0367 0.019 Uiso 1 1 calc R
C00U C 0.05213(11) 0.62590(10) 0.14491(5) 0.0125(2) Uani 1 1 d .
C00V C 0.52621(13) 0.16357(11) 0.49777(5) 0.0168(2) Uani 1 1 d .
H00V H 0.5427 0.1550 0.5305 0.020 Uiso 1 1 calc R
C00W C 0.29931(11) 0.14450(9) 0.32555(5) 0.0127(2) Uani 1 1 d .
C00X C -0.08266(12) 0.36207(10) 0.34769(5) 0.0128(2) Uani 1 1 d .
C00Y C -0.12441(12) 0.17493(10) 0.38625(5) 0.0148(2) Uani 1 1 d .
H00Y H -0.1616 0.2002 0.3591 0.018 Uiso 1 1 calc R
C00Z C 0.16144(11) 0.62981(10) 0.04811(5) 0.0124(2) Uani 1 1 d .
C010 C 0.41951(13) 0.87819(11) 0.10266(6) 0.0175(3) Uani 1 1 d .
H010 H 0.3755 0.8987 0.1283 0.021 Uiso 1 1 calc R
C011 C 0.66727(15) 0.03454(12) 0.27378(6) 0.0207(3) Uani 1 1 d .
H011 H 0.6799 -0.0252 0.2732 0.025 Uiso 1 1 calc R
C012 C 0.40223(12) 0.22692(10) 0.43398(5) 0.0143(2) Uani 1 1 d .
H012 H 0.3368 0.2611 0.4237 0.017 Uiso 1 1 calc R
C013 C -0.16859(12) 0.42335(11) 0.33275(5) 0.0160(2) Uani 1 1 d .
H013 H -0.2113 0.4544 0.3553 0.019 Uiso 1 1 calc R
C014 C 0.11720(12) 0.82473(10) 0.12822(5) 0.0142(2) Uani 1 1 d .
H014 H 0.1489 0.7903 0.1531 0.017 Uiso 1 1 calc R
C015 C 0.51084(12) 0.37066(10) 0.35230(5) 0.0149(2) Uani 1 1 d .
H015 H 0.5543 0.3482 0.3788 0.018 Uiso 1 1 calc R
C016 C 0.15645(12) 0.43124(11) 0.39461(5) 0.0168(2) Uani 1 1 d .
H016 H 0.1264 0.4371 0.3631 0.020 Uiso 1 1 calc R
C017 C 0.44826(12) 0.61942(11) 0.13510(6) 0.0181(3) Uani 1 1 d .
H017 H 0.3935 0.6553 0.1185 0.022 Uiso 1 1 calc R
C018 C 0.08872(11) 0.38831(10) 0.42874(5) 0.0124(2) Uani 1 1 d .
C019 C 0.42606(13) 0.21363(10) 0.48280(5) 0.0159(2) Uani 1 1 d .
H019 H 0.3759 0.2378 0.5055 0.019 Uiso 1 1 calc R
C01A C 0.50926(12) 0.81572(10) 0.11039(5) 0.0140(2) Uani 1 1 d .
C01B C 0.34734(14) 0.74078(12) 0.22682(5) 0.0199(3) Uani 1 1 d .
H01B H 0.3538 0.6829 0.2175 0.024 Uiso 1 1 calc R
C01C C -0.01731(17) 0.09990(12) 0.46817(6) 0.0234(3) Uani 1 1 d .
H01C H 0.0170 0.0745 0.4958 0.028 Uiso 1 1 calc R
C01D C 0.13218(13) 0.38134(11) 0.47677(5) 0.0164(2) Uani 1 1 d .
H01D H 0.0851 0.3553 0.4998 0.020 Uiso 1 1 calc R
C01E C 0.60103(13) 0.12670(11) 0.46428(5) 0.0169(2) Uani 1 1 d .
H01E H 0.6681 0.0944 0.4746 0.020 Uiso 1 1 calc R
C01F C 0.72530(13) 0.17905(12) 0.24988(6) 0.0186(3) Uani 1 1 d .
H01F H 0.7757 0.2154 0.2328 0.022 Uiso 1 1 calc R
C01G C 0.63236(12) 0.21450(10) 0.27633(5) 0.0156(2) Uani 1 1 d .
H01G H 0.6214 0.2744 0.2775 0.019 Uiso 1 1 calc R
C01H C -0.01038(14) 0.63246(11) 0.22736(5) 0.0176(2) Uani 1 1 d .
H01H H -0.0509 0.6606 0.2517 0.021 Uiso 1 1 calc R
C01I C -0.34678(13) 0.47039(11) 0.49916(6) 0.0183(3) Uani 1 1 d .
H01I H -0.4050 0.4968 0.5176 0.022 Uiso 1 1 calc R
C01J C 0.43147(11) 0.31702(9) 0.32530(5) 0.0127(2) Uani 1 1 d .
C01K C -0.26709(13) 0.52137(11) 0.47371(6) 0.0180(3) Uani 1 1 d .
H01K H -0.2731 0.5816 0.4747 0.022 Uiso 1 1 calc R
C01L C -0.01611(13) 0.31628(11) 0.31389(5) 0.0166(2) Uani 1 1 d .
H01L H 0.0423 0.2763 0.3242 0.020 Uiso 1 1 calc R
C01M C -0.00322(15) 0.18828(11) 0.46046(6) 0.0192(3) Uani 1 1 d .
H01M H 0.0423 0.2218 0.4823 0.023 Uiso 1 1 calc R
C01N C -0.01116(12) 0.66769(10) 0.18107(5) 0.0150(2) Uani 1 1 d .
H01N H -0.0535 0.7187 0.1743 0.018 Uiso 1 1 calc R
C01O C 0.16352(13) 0.54093(10) 0.03717(5) 0.0155(2) Uani 1 1 d .
H01O H 0.1066 0.5036 0.0499 0.019 Uiso 1 1 calc R
C01P C 0.41883(14) 0.88948(11) 0.22458(6) 0.0194(3) Uani 1 1 d .
H01P H 0.4736 0.9306 0.2139 0.023 Uiso 1 1 calc R
C01Q C 0.13103(13) 0.10260(11) 0.27267(6) 0.0190(3) Uani 1 1 d .
H01Q H 0.0892 0.1064 0.2431 0.023 Uiso 1 1 calc R
C01R C 0.36535(14) 0.35104(11) 0.28584(6) 0.0200(3) Uani 1 1 d .
H01R H 0.3112 0.3162 0.2682 0.024 Uiso 1 1 calc R
C01S C 0.57728(14) 0.78596(11) 0.07224(5) 0.0176(3) Uani 1 1 d .
H01S H 0.6371 0.7443 0.0776 0.021 Uiso 1 1 calc R
C01T C -0.05811(12) 0.22665(9) 0.41946(5) 0.0130(2) Uani 1 1 d .
C01U C 0.54255(12) 0.65634(10) 0.16354(5) 0.0137(2) Uani 1 1 d .
C01V C 0.08741(14) 0.96604(11) 0.09241(6) 0.0193(3) Uani 1 1 d .
H01V H 0.0970 1.0261 0.0938 0.023 Uiso 1 1 calc R
C01W C 0.52448(13) 0.45719(10) 0.33950(6) 0.0174(3) Uani 1 1 d .
H01W H 0.5759 0.4930 0.3578 0.021 Uiso 1 1 calc R
C01X C -0.09766(11) 0.63692(10) 0.05672(5) 0.0125(2) Uani 1 1 d .
C01Y C 0.24630(14) 0.85247(14) 0.27128(6) 0.0241(3) Uani 1 1 d .
H01Y H 0.1853 0.8691 0.2917 0.029 Uiso 1 1 calc R
C01Z C 0.24659(13) 0.41388(11) 0.48949(6) 0.0190(3) Uani 1 1 d .
H01Z H 0.2771 0.4082 0.5210 0.023 Uiso 1 1 calc R
C020 C 0.90255(13) 0.88829(12) 0.22421(6) 0.0212(3) Uani 1 1 d .
H020 H 0.9761 0.9115 0.2352 0.025 Uiso 1 1 calc R
C021 C 0.68605(12) 0.81632(10) 0.19058(5) 0.0139(2) Uani 1 1 d .
C022 C 0.11168(12) 0.54734(10) 0.15453(5) 0.0154(2) Uani 1 1 d .
H022 H 0.1522 0.5190 0.1303 0.018 Uiso 1 1 calc R
C023 C 0.62561(16) 0.60266(12) 0.18781(6) 0.0221(3) Uani 1 1 d .
H023 H 0.6884 0.6265 0.2067 0.026 Uiso 1 1 calc R
C024 C 0.13079(13) 0.91423(10) 0.13011(5) 0.0158(2) Uani 1 1 d .
H024 H 0.1693 0.9398 0.1569 0.019 Uiso 1 1 calc R
C025 C 0.57582(12) 0.13801(10) 0.41510(5) 0.0143(2) Uani 1 1 d .
H025 H 0.6245 0.1120 0.3925 0.017 Uiso 1 1 calc R
C026 C 0.74281(14) 0.08975(12) 0.24895(6) 0.0206(3) Uani 1 1 d .
H026 H 0.8057 0.0666 0.2316 0.025 Uiso 1 1 calc R
C027 C 0.46147(15) 0.49042(11) 0.29940(6) 0.0211(3) Uani 1 1 d .
H027 H 0.4729 0.5479 0.2901 0.025 Uiso 1 1 calc R
C028 C -0.23228(14) 0.63131(11) -0.01362(6) 0.0190(3) Uani 1 1 d .
H028 H -0.2492 0.6439 -0.0459 0.023 Uiso 1 1 calc R
C029 C 0.84159(13) 0.83101(12) 0.25323(6) 0.0202(3) Uani 1 1 d .
H029 H 0.8739 0.8166 0.2836 0.024 Uiso 1 1 calc R
C02A C -0.12133(13) 0.65454(11) 0.00777(5) 0.0165(2) Uani 1 1 d .
H02A H -0.0630 0.6817 -0.0104 0.020 Uiso 1 1 calc R
C02B C 0.32715(15) 0.91413(13) 0.25477(7) 0.0241(3) Uani 1 1 d .
H02B H 0.3198 0.9720 0.2640 0.029 Uiso 1 1 calc R
C02C C -0.29312(12) 0.56855(12) 0.06179(6) 0.0191(3) Uani 1 1 d .
H02C H -0.3500 0.5386 0.0793 0.023 Uiso 1 1 calc R
C02D C 0.05110(15) 0.55516(11) 0.23702(6) 0.0191(3) Uani 1 1 d .
H02D H 0.0528 0.5323 0.2681 0.023 Uiso 1 1 calc R
C02E C 0.05557(12) 0.78615(10) 0.08866(5) 0.0130(2) Uani 1 1 d .
C02F C -0.18289(12) 0.59291(11) 0.08361(5) 0.0155(2) Uani 1 1 d .
H02F H -0.1662 0.5800 0.1159 0.019 Uiso 1 1 calc R
C02G C 0.33399(13) 0.56556(13) -0.01296(6) 0.0206(3) Uani 1 1 d .
H02G H 0.3910 0.5443 -0.0339 0.025 Uiso 1 1 calc R
C02H C 0.44321(13) 0.12523(12) 0.16532(6) 0.0211(3) Uani 1 1 d .
H02E H 0.4611 0.1121 0.1990 0.025 Uiso 1 1 calc R
H02H H 0.4820 0.0809 0.1463 0.025 Uiso 1 1 calc R
C02I C -0.12607(14) 0.39084(13) 0.25016(5) 0.0214(3) Uani 1 1 d .
H02I H -0.1423 0.3996 0.2174 0.026 Uiso 1 1 calc R
C02J C 0.55506(15) 0.81902(11) 0.02603(5) 0.0197(3) Uani 1 1 d .
H02J H 0.6008 0.8002 0.0005 0.024 Uiso 1 1 calc R
C02K C 0.74706(13) 0.87514(11) 0.16186(6) 0.0172(2) Uani 1 1 d .
H02K H 0.7153 0.8899 0.1315 0.021 Uiso 1 1 calc R
C02L C -0.31776(12) 0.58916(11) 0.01362(6) 0.0188(3) Uani 1 1 d .
H02L H -0.3925 0.5745 -0.0006 0.023 Uiso 1 1 calc R
C02M C 0.26961(13) 0.46543(12) 0.40802(6) 0.0210(3) Uani 1 1 d .
H02M H 0.3146 0.4952 0.3856 0.025 Uiso 1 1 calc R
C02N C 0.51842(19) 0.47659(12) 0.15623(6) 0.0257(3) Uani 1 1 d .
H02N H 0.5099 0.4165 0.1544 0.031 Uiso 1 1 calc R
C02O C 0.31486(13) 0.45478(12) 0.45517(6) 0.0202(3) Uani 1 1 d .
H02O H 0.3918 0.4754 0.4637 0.024 Uiso 1 1 calc R
C02P C 0.01187(16) 0.83821(11) 0.05059(6) 0.0218(3) Uani 1 1 d .
H02P H -0.0287 0.8131 0.0242 0.026 Uiso 1 1 calc R
C02Q C -0.03750(14) 0.33060(12) 0.26494(5) 0.0192(3) Uani 1 1 d .
H02Q H 0.0064 0.3006 0.2423 0.023 Uiso 1 1 calc R
C02R C 0.33193(13) 0.65354(12) -0.00196(6) 0.0202(3) Uani 1 1 d .
H02R H 0.3880 0.6908 -0.0153 0.024 Uiso 1 1 calc R
C02S C 0.02933(17) 0.92763(11) 0.05242(7) 0.0246(3) Uani 1 1 d .
H02S H 0.0021 0.9621 0.0268 0.030 Uiso 1 1 calc R
C02T C 0.39625(15) 0.90965(13) 0.05606(6) 0.0230(3) Uani 1 1 d .
H02T H 0.3352 0.9504 0.0504 0.028 Uiso 1 1 calc R
C02U C 0.08594(13) 0.05150(11) 0.30901(6) 0.0192(3) Uani 1 1 d .
H02U H 0.0134 0.0218 0.3038 0.023 Uiso 1 1 calc R
C02V C 0.46406(16) 0.88022(12) 0.01836(6) 0.0224(3) Uani 1 1 d .
H02V H 0.4485 0.9017 -0.0126 0.027 Uiso 1 1 calc R
C02W C 0.50517(14) 0.27633(12) 0.61501(6) 0.0216(3) Uani 1 1 d .
H02W H 0.4672 0.2733 0.5830 0.026 Uiso 1 1 calc R
H02 H 0.5911 0.2858 0.6113 0.026 Uiso 1 1 calc R
C02X C 0.14825(13) 0.04417(12) 0.35324(6) 0.0191(3) Uani 1 1 d .
H02X H 0.1192 0.0079 0.3770 0.023 Uiso 1 1 calc R
C02Y C 0.43626(14) 0.53023(12) 0.13169(6) 0.0199(3) Uani 1 1 d .
H02Y H 0.3733 0.5062 0.1130 0.024 Uiso 1 1 calc R
C02Z C 0.25661(15) 0.76655(14) 0.25739(6) 0.0254(3) Uani 1 1 d .
H02Z H 0.2024 0.7256 0.2686 0.031 Uiso 1 1 calc R
C030 C -0.11067(14) 0.18717(13) 0.10728(6) 0.0234(3) Uani 1 1 d .
H03A H -0.0734 0.1779 0.0765 0.028 Uiso 1 1 calc R
H03C H -0.1754 0.1450 0.1097 0.028 Uiso 1 1 calc R
C031 C 0.25441(13) 0.09136(11) 0.36169(5) 0.0164(2) Uani 1 1 d .
H031 H 0.2955 0.0875 0.3914 0.020 Uiso 1 1 calc R
C032 C 0.11009(14) 0.51177(11) 0.20063(6) 0.0188(3) Uani 1 1 d .
H032 H 0.1484 0.4590 0.2071 0.023 Uiso 1 1 calc R
C033 C -0.19001(14) 0.43771(13) 0.28353(5) 0.0219(3) Uani 1 1 d .
H033 H -0.2471 0.4786 0.2731 0.026 Uiso 1 1 calc R
C034 C -0.16584(14) 0.27780(15) 0.10730(8) 0.0287(4) Uani 1 1 d .
H03D H -0.2093 0.2869 0.0768 0.034 Uiso 1 1 calc R
H03E H -0.2243 0.2806 0.1325 0.034 Uiso 1 1 calc R
C035 C 0.25143(13) 0.50883(12) 0.00706(6) 0.0194(3) Uani 1 1 d .
H035 H 0.2549 0.4497 0.0004 0.023 Uiso 1 1 calc R
C036 C 0.6135(2) 0.51290(12) 0.18352(7) 0.0314(4) Uani 1 1 d .
H036 H 0.6698 0.4767 0.1991 0.038 Uiso 1 1 calc R
C037 C 0.45287(14) 0.35367(13) 0.64176(7) 0.0239(3) Uani 1 1 d .
H03L H 0.5009 0.4048 0.6351 0.029 Uiso 1 1 calc R
H03M H 0.4602 0.3425 0.6761 0.029 Uiso 1 1 calc R
C038 C 0.50065(15) 0.21283(14) 0.15387(6) 0.0247(3) Uani 1 1 d .
H03F H 0.4705 0.2564 0.1757 0.030 Uiso 1 1 calc R
H03G H 0.5876 0.2087 0.1594 0.030 Uiso 1 1 calc R
C039 C 0.38141(17) 0.43749(12) 0.27318(7) 0.0251(3) Uani 1 1 d .
H039 H 0.3380 0.4603 0.2468 0.030 Uiso 1 1 calc R
C03A C -0.07507(15) 0.35129(13) 0.11493(7) 0.0248(3) Uani 1 1 d .
H03H H -0.0572 0.3574 0.1492 0.030 Uiso 1 1 calc R
H03I H -0.1122 0.4051 0.1037 0.030 Uiso 1 1 calc R
C03B C 0.85581(13) 0.91183(12) 0.17883(6) 0.0203(3) Uani 1 1 d .
H03B H 0.8966 0.9516 0.1601 0.024 Uiso 1 1 calc R
C03C C 0.48761(15) 0.19026(13) 0.64018(7) 0.0242(3) Uani 1 1 d .
H03N H 0.5372 0.1904 0.6697 0.029 Uiso 1 1 calc R
H03O H 0.5181 0.1446 0.6197 0.029 Uiso 1 1 calc R
C03D C -0.13079(17) 0.20900(16) 0.58910(8) 0.0329(4) Uani 1 1 d .
H03P H -0.0800 0.1855 0.5644 0.039 Uiso 1 1 calc R
H03Q H -0.2142 0.1951 0.5802 0.039 Uiso 1 1 calc R
C03E C -0.09697(16) 0.16593(15) 0.63752(8) 0.0301(4) Uani 1 1 d .
H03R H -0.1474 0.1150 0.6414 0.036 Uiso 1 1 calc R
H03S H -0.1144 0.2061 0.6633 0.036 Uiso 1 1 calc R
C03F C -0.11590(16) 0.30702(16) 0.59092(8) 0.0310(4) Uani 1 1 d .
H03T H -0.1835 0.3312 0.6078 0.037 Uiso 1 1 calc R
H03U H -0.1211 0.3290 0.5581 0.037 Uiso 1 1 calc R
C03G C 0.47430(14) 0.24198(14) 0.10213(6) 0.0239(3) Uani 1 1 d .
H03J H 0.4669 0.1909 0.0818 0.029 Uiso 1 1 calc R
H03K H 0.5427 0.2755 0.0914 0.029 Uiso 1 1 calc R

loop_
_atom_site_aniso_label
_atom_site_aniso_U_11
_atom_site_aniso_U_22
_atom_site_aniso_U_33
_atom_site_aniso_U_23
_atom_site_aniso_U_13
_atom_site_aniso_U_12
V001 0.01285(8) 0.01003(9) 0.00906(8) -0.00137(7) 0.00140(6) -0.00118(7)
V002 0.01610(8) 0.01046(10) 0.00961(8) -0.00071(7) 0.00077(7) 0.00229(8)
S003 0.01527(12) 0.01124(15) 0.01617(13) -0.00021(11) 0.00083(11) -0.00087(11)
P004 0.01098(11) 0.01019(14) 0.01076(13) -0.00031(11) 0.00054(10) -0.00056(11)
S005 0.01971(13) 0.01527(16) 0.01377(13) 0.00206(12) -0.00151(11) -0.00076(12)
P006 0.01067(11) 0.01048(14) 0.01103(13) -0.00004(11) 0.00073(10) -0.00106(10)
P007 0.01103(11) 0.01010(14) 0.01078(13) -0.00046(11) 0.00062(10) -0.00080(11)
S008 0.01976(14) 0.01137(15) 0.02137(16) -0.00246(12) -0.00211(12) 0.00180(12)
P009 0.01267(12) 0.01306(16) 0.01086(13) 0.00056(11) 0.00007(10) 0.00052(11)
S00A 0.01403(12) 0.01855(17) 0.01969(15) 0.00285(13) 0.00137(11) -0.00362(12)
S00B 0.01740(13) 0.01473(16) 0.02396(16) 0.00322(13) 0.00082(12) 0.00504(12)
S00C 0.02328(15) 0.01388(16) 0.01780(15) 0.00165(12) -0.00064(12) 0.00655(13)
S00D 0.01873(13) 0.01644(16) 0.01444(13) 0.00078(12) 0.00426(11) -0.00521(12)
S00E 0.02857(17) 0.01326(16) 0.02005(16) 0.00062(13) 0.01040(13) 0.00027(13)
O00F 0.0180(4) 0.0178(5) 0.0121(4) -0.0039(4) 0.0002(3) 0.0003(4)
O00G 0.0207(4) 0.0190(5) 0.0116(4) -0.0021(4) 0.0023(3) -0.0008(4)
C00H 0.0138(5) 0.0168(6) 0.0122(5) -0.0002(5) 0.0006(4) 0.0008(4)
C00I 0.0152(5) 0.0123(6) 0.0169(5) 0.0008(5) 0.0037(4) -0.0020(4)
C00J 0.0118(4) 0.0113(6) 0.0114(5) -0.0002(4) 0.0006(4) -0.0011(4)
C00K 0.0155(5) 0.0184(7) 0.0202(6) 0.0007(5) 0.0059(5) -0.0020(5)
C00L 0.0170(5) 0.0121(6) 0.0230(6) -0.0034(5) 0.0051(5) -0.0016(5)
C00M 0.0163(5) 0.0115(6) 0.0155(5) 0.0006(4) 0.0034(4) -0.0015(4)
C00N 0.0257(6) 0.0107(6) 0.0245(7) 0.0012(5) 0.0087(5) 0.0015(5)
C00O 0.0203(6) 0.0134(6) 0.0175(6) 0.0002(5) 0.0032(5) 0.0007(5)
C00P 0.0120(4) 0.0122(6) 0.0128(5) -0.0006(4) 0.0008(4) -0.0002(4)
C00Q 0.0120(4) 0.0126(6) 0.0124(5) -0.0005(4) 0.0013(4) -0.0011(4)
C00R 0.0177(5) 0.0189(7) 0.0124(5) -0.0028(5) -0.0003(4) 0.0024(5)
C00S 0.0178(5) 0.0163(7) 0.0148(5) -0.0003(5) -0.0011(4) -0.0031(5)
C00T 0.0153(5) 0.0159(6) 0.0160(6) 0.0004(5) 0.0018(4) -0.0036(4)
C00U 0.0137(4) 0.0124(6) 0.0113(5) -0.0004(4) 0.0006(4) -0.0003(4)
C00V 0.0221(6) 0.0158(6) 0.0126(5) 0.0024(5) 0.0005(4) -0.0028(5)
C00W 0.0115(4) 0.0133(6) 0.0133(5) -0.0012(4) 0.0009(4) -0.0025(4)
C00X 0.0137(5) 0.0139(6) 0.0108(5) -0.0008(4) 0.0013(4) -0.0017(4)
C00Y 0.0141(5) 0.0128(6) 0.0174(5) -0.0011(5) 0.0005(4) -0.0015(4)
C00Z 0.0120(4) 0.0126(6) 0.0127(5) -0.0006(4) 0.0012(4) -0.0007(4)
C010 0.0150(5) 0.0198(7) 0.0177(6) 0.0054(5) 0.0005(4) 0.0019(5)
C011 0.0239(6) 0.0166(7) 0.0218(7) -0.0032(5) 0.0028(5) 0.0053(5)
C012 0.0151(5) 0.0146(6) 0.0134(5) -0.0014(4) 0.0016(4) 0.0005(4)
C013 0.0148(5) 0.0215(7) 0.0118(5) 0.0000(5) 0.0000(4) 0.0019(5)
C014 0.0146(5) 0.0137(6) 0.0141(5) 0.0000(4) -0.0007(4) -0.0013(4)
C015 0.0131(5) 0.0122(6) 0.0194(6) -0.0012(5) -0.0013(4) -0.0001(4)
C016 0.0141(5) 0.0190(7) 0.0174(6) 0.0010(5) 0.0019(4) -0.0029(5)
C017 0.0135(5) 0.0189(7) 0.0217(6) -0.0021(5) -0.0017(5) -0.0002(5)
C018 0.0116(4) 0.0120(6) 0.0135(5) -0.0014(4) 0.0009(4) -0.0006(4)
C019 0.0189(5) 0.0154(6) 0.0135(5) -0.0020(5) 0.0034(4) -0.0017(5)
C01A 0.0162(5) 0.0141(6) 0.0118(5) 0.0018(4) -0.0006(4) -0.0003(4)
C01B 0.0250(6) 0.0196(7) 0.0154(6) 0.0000(5) 0.0057(5) -0.0031(6)
C01C 0.0324(7) 0.0153(7) 0.0225(7) 0.0033(6) -0.0008(6) 0.0057(6)
C01D 0.0182(5) 0.0164(6) 0.0143(5) -0.0021(5) -0.0017(4) -0.0027(5)
C01E 0.0168(5) 0.0183(7) 0.0155(5) 0.0030(5) -0.0008(4) 0.0009(5)
C01F 0.0159(5) 0.0212(7) 0.0190(6) -0.0036(5) 0.0058(5) -0.0034(5)
C01G 0.0154(5) 0.0147(6) 0.0172(6) -0.0013(5) 0.0039(4) -0.0024(5)
C01H 0.0239(6) 0.0159(7) 0.0134(5) 0.0006(5) 0.0049(5) -0.0007(5)
C01I 0.0149(5) 0.0194(7) 0.0209(6) -0.0012(5) 0.0045(5) 0.0024(5)
C01J 0.0124(4) 0.0113(6) 0.0145(5) 0.0000(4) 0.0004(4) -0.0010(4)
C01K 0.0191(6) 0.0129(6) 0.0222(6) -0.0002(5) 0.0040(5) 0.0018(5)
C01L 0.0182(5) 0.0160(7) 0.0158(5) -0.0023(5) 0.0040(4) 0.0000(5)
C01M 0.0251(6) 0.0146(7) 0.0175(6) 0.0007(5) -0.0042(5) 0.0023(5)
C01N 0.0179(5) 0.0135(6) 0.0137(5) 0.0001(5) 0.0030(4) 0.0019(5)
C01O 0.0161(5) 0.0135(6) 0.0172(6) -0.0017(5) 0.0025(4) -0.0005(5)
C01P 0.0180(6) 0.0186(7) 0.0217(7) -0.0034(5) 0.0025(5) 0.0007(5)
C01Q 0.0171(5) 0.0200(7) 0.0195(6) -0.0036(5) -0.0036(5) -0.0031(5)
C01R 0.0239(6) 0.0149(6) 0.0207(6) 0.0022(5) -0.0079(5) -0.0029(5)
C01S 0.0234(6) 0.0160(7) 0.0135(5) 0.0001(5) 0.0015(5) 0.0011(5)
C01T 0.0139(5) 0.0102(5) 0.0151(5) -0.0007(4) 0.0007(4) -0.0001(4)
C01U 0.0148(5) 0.0133(6) 0.0131(5) 0.0005(4) 0.0003(4) 0.0000(4)
C01V 0.0202(6) 0.0111(6) 0.0266(7) -0.0006(5) -0.0005(5) -0.0004(5)
C01W 0.0155(5) 0.0128(6) 0.0240(7) -0.0009(5) 0.0019(5) -0.0020(5)
C01X 0.0114(4) 0.0124(6) 0.0137(5) -0.0014(4) 0.0003(4) -0.0006(4)
C01Y 0.0196(6) 0.0347(10) 0.0182(6) -0.0045(6) 0.0031(5) 0.0034(6)
C01Z 0.0180(5) 0.0186(7) 0.0202(6) -0.0053(5) -0.0047(5) 0.0004(5)
C020 0.0142(5) 0.0242(8) 0.0251(7) -0.0121(6) -0.0006(5) 0.0014(5)
C021 0.0138(5) 0.0151(6) 0.0128(5) -0.0013(4) 0.0002(4) 0.0009(4)
C022 0.0164(5) 0.0140(6) 0.0157(5) -0.0001(5) 0.0004(4) 0.0019(5)
C023 0.0295(7) 0.0171(7) 0.0188(6) -0.0009(5) -0.0104(6) 0.0048(6)
C024 0.0160(5) 0.0139(6) 0.0177(6) -0.0028(5) 0.0011(4) -0.0020(5)
C025 0.0128(5) 0.0156(6) 0.0145(5) 0.0008(5) 0.0015(4) 0.0006(4)
C026 0.0177(5) 0.0234(8) 0.0208(6) -0.0062(6) 0.0033(5) 0.0024(5)
C027 0.0261(7) 0.0126(7) 0.0247(7) 0.0031(5) 0.0013(6) -0.0035(5)
C028 0.0211(6) 0.0165(7) 0.0190(6) -0.0017(5) -0.0062(5) -0.0001(5)
C029 0.0186(5) 0.0252(8) 0.0166(6) -0.0085(6) -0.0033(5) 0.0049(5)
C02A 0.0182(5) 0.0168(7) 0.0143(5) 0.0011(5) -0.0015(4) -0.0037(5)
C02B 0.0208(6) 0.0254(8) 0.0261(7) -0.0077(6) 0.0018(6) 0.0048(6)
C02C 0.0130(5) 0.0204(7) 0.0240(7) -0.0042(6) 0.0033(5) -0.0037(5)
C02D 0.0260(6) 0.0167(7) 0.0145(6) 0.0038(5) 0.0001(5) -0.0022(5)
C02E 0.0146(5) 0.0105(6) 0.0139(5) 0.0002(4) -0.0006(4) 0.0003(4)
C02F 0.0134(5) 0.0165(6) 0.0166(6) 0.0000(5) 0.0027(4) -0.0021(4)
C02G 0.0141(5) 0.0273(8) 0.0206(6) -0.0051(6) 0.0042(5) 0.0019(5)
C02H 0.0159(5) 0.0218(8) 0.0253(7) 0.0034(6) -0.0013(5) 0.0013(5)
C02I 0.0213(6) 0.0319(9) 0.0111(5) 0.0001(6) 0.0010(5) -0.0027(6)
C02J 0.0287(7) 0.0177(7) 0.0128(5) 0.0008(5) 0.0018(5) -0.0031(5)
C02K 0.0157(5) 0.0179(7) 0.0180(6) -0.0006(5) 0.0017(5) -0.0013(5)
C02L 0.0130(5) 0.0173(7) 0.0258(7) -0.0055(5) -0.0034(5) 0.0008(5)
C02M 0.0146(5) 0.0241(8) 0.0245(7) -0.0018(6) 0.0043(5) -0.0050(5)
C02N 0.0449(9) 0.0146(7) 0.0174(6) 0.0009(5) -0.0012(6) -0.0028(7)
C02O 0.0120(5) 0.0209(7) 0.0276(7) -0.0077(6) -0.0014(5) -0.0003(5)
C02P 0.0312(7) 0.0131(6) 0.0202(6) 0.0021(5) -0.0102(6) -0.0003(6)
C02Q 0.0214(6) 0.0220(8) 0.0145(6) -0.0037(5) 0.0055(5) -0.0037(5)
C02R 0.0150(5) 0.0261(8) 0.0197(6) -0.0005(6) 0.0051(5) -0.0038(5)
C02S 0.0335(8) 0.0134(7) 0.0260(7) 0.0035(6) -0.0110(6) 0.0007(6)
C02T 0.0206(6) 0.0253(8) 0.0230(7) 0.0111(6) -0.0007(5) 0.0023(6)
C02U 0.0136(5) 0.0204(7) 0.0239(7) -0.0066(6) 0.0025(5) -0.0042(5)
C02V 0.0287(7) 0.0224(8) 0.0158(6) 0.0075(6) -0.0018(5) -0.0042(6)
C02W 0.0206(6) 0.0219(8) 0.0223(7) -0.0025(6) 0.0005(5) 0.0024(5)
C02X 0.0178(5) 0.0207(7) 0.0193(6) -0.0014(5) 0.0058(5) -0.0076(5)
C02Y 0.0192(6) 0.0198(7) 0.0208(6) -0.0034(6) 0.0029(5) -0.0054(5)
C02Z 0.0246(6) 0.0328(10) 0.0195(7) -0.0013(6) 0.0087(5) -0.0048(6)
C030 0.0182(6) 0.0297(9) 0.0221(7) 0.0012(6) -0.0039(5) -0.0084(6)
C031 0.0167(5) 0.0174(7) 0.0153(6) 0.0013(5) 0.0014(4) -0.0050(5)
C032 0.0218(6) 0.0152(7) 0.0191(6) 0.0034(5) -0.0013(5) 0.0018(5)
C033 0.0195(6) 0.0335(9) 0.0126(6) 0.0026(6) -0.0010(5) 0.0042(6)
C034 0.0156(6) 0.0373(11) 0.0331(9) 0.0079(8) -0.0019(6) 0.0006(6)
C035 0.0183(6) 0.0180(7) 0.0222(6) -0.0052(5) 0.0026(5) 0.0023(5)
C036 0.0525(11) 0.0173(8) 0.0230(8) -0.0008(6) -0.0184(8) 0.0073(8)
C037 0.0199(6) 0.0236(8) 0.0279(8) -0.0084(6) -0.0031(6) 0.0005(6)
C038 0.0195(6) 0.0303(9) 0.0240(7) 0.0020(7) -0.0027(5) -0.0046(6)
C039 0.0328(8) 0.0177(7) 0.0242(7) 0.0064(6) -0.0085(6) -0.0018(6)
C03A 0.0217(6) 0.0248(8) 0.0280(8) 0.0004(7) 0.0014(6) 0.0071(6)
C03B 0.0155(5) 0.0212(7) 0.0246(7) -0.0047(6) 0.0043(5) -0.0027(5)
C03C 0.0222(6) 0.0235(8) 0.0266(7) 0.0024(6) -0.0022(6) 0.0074(6)
C03D 0.0218(7) 0.0423(12) 0.0344(9) -0.0165(9) -0.0003(7) -0.0009(7)
C03E 0.0272(7) 0.0227(9) 0.0414(10) -0.0052(8) 0.0176(7) -0.0015(7)
C03F 0.0201(6) 0.0376(11) 0.0349(9) 0.0052(8) -0.0054(6) 0.0032(7)
C03G 0.0178(5) 0.0316(9) 0.0228(7) 0.0029(7) 0.0064(5) -0.0011(6)

loop_
_atom_type_symbol
_atom_type_description
_atom_type_scat_dispersion_real
_atom_type_scat_dispersion_imag
_atom_type_scat_source
C C 0.0033 0.0016 'International Tables Vol C Tables 4.2.6.8 and 6.1.1.4'
H H 0.0000 0.0000 'International Tables Vol C Tables 4.2.6.8 and 6.1.1.4'
O O 0.0106 0.0060 'International Tables Vol C Tables 4.2.6.8 and 6.1.1.4'
P P 0.1023 0.0942 'International Tables Vol C Tables 4.2.6.8 and 6.1.1.4'
S S 0.1246 0.1234 'International Tables Vol C Tables 4.2.6.8 and 6.1.1.4'
V V 0.3005 0.5294 'International Tables Vol C Tables 4.2.6.8 and 6.1.1.4'

loop_
_geom_angle_atom_site_label_1
_geom_angle_atom_site_label_2
_geom_angle_atom_site_label_3
_geom_angle
S003 V001 S005 140.888(16)
S003 V001 S00A 81.621(15)
S003 V001 S00D 92.525(16)
S005 V001 S00A 88.177(15)
S00D V001 S005 78.535(15)
S00D V001 S00A 150.988(16)
O00F V001 S003 108.66(4)
O00F V001 S005 110.41(4)
O00F V001 S00A 102.55(4)
O00F V001 S00D 106.23(4)
S008 V002 S00C 91.144(16)
S00B V002 S008 78.193(16)
S00B V002 S00C 141.431(17)
S00B V002 S00E 89.609(17)
S00E V002 S008 145.399(17)
S00E V002 S00C 78.393(17)
O00G V002 S008 107.40(5)
O00G V002 S00B 108.30(4)
O00G V002 S00C 110.26(4)
O00G V002 S00E 107.16(5)
C02H S003 V001 113.24(6)
C00U P004 C01X 108.27(6)
C00Z P004 C00U 112.41(6)
C00Z P004 C01X 106.77(6)
C02E P004 C00U 108.92(7)
C02E P004 C00Z 108.84(7)
C02E P004 C01X 111.65(6)
C03A S005 V001 101.05(6)
C00P P006 C00W 110.05(6)
C00Q P006 C00P 110.10(6)
C00Q P006 C00W 106.90(6)
C01J P006 C00P 106.84(7)
C01J P006 C00Q 107.70(7)
C01J P006 C00W 115.19(6)
C00J P007 C018 108.86(6)
C00X P007 C00J 110.36(6)
C00X P007 C018 108.78(6)
C01T P007 C00J 109.21(7)
C01T P007 C00X 107.56(7)
C01T P007 C018 112.07(6)
C037 S008 V002 110.74(6)
C00H P009 C01A 110.38(7)
C00H P009 C01U 108.18(7)
C00H P009 C021 109.21(7)
C01U P009 C01A 106.62(7)
C021 P009 C01A 108.40(7)
C021 P009 C01U 114.01(7)
C030 S00A V001 110.05(6)
C03F S00B V002 110.14(8)
C03C S00C V002 112.04(6)
C03G S00D V001 110.54(6)
C03E S00E V002 109.04(7)
C01B C00H P009 120.68(12)
C01B C00H C01P 119.98(14)
C01P C00H P009 119.33(12)
C00J C00I H00I 120.3
C00K C00I H00I 120.3
C00K C00I C00J 119.31(14)
C00I C00J P007 120.77(11)
C00I C00J C00M 120.48(13)
C00M C00J P007 118.75(11)
C00I C00K H00K 119.9
C01I C00K C00I 120.21(14)
C01I C00K H00K 119.9
C00N C00L H00L 119.9
C00Y C00L H00L 119.9
C00Y C00L C00N 120.12(14)
C00J C00M H00M 120.3
C01K C00M C00J 119.50(14)
C01K C00M H00M 120.3
C00L C00N H00N 120.0
C00L C00N C01C 120.02(15)
C01C C00N H00N 120.0
C00P C00O H00O 120.0
C011 C00O H00O 120.0
C011 C00O C00P 120.01(15)
C00O C00P P006 119.37(11)
C00O C00P C01G 120.03(13)
C01G C00P P006 120.56(11)
C012 C00Q P006 118.34(10)
C025 C00Q P006 121.05(11)
C025 C00Q C012 120.55(12)
C021 C00R H00R 120.6
C029 C00R H00R 120.6
C029 C00R C021 118.75(15)
C00W C00S H00S 120.3
C01Q C00S H00S 120.3
C01Q C00S C00W 119.33(14)
C00Z C00T H00T 120.3
C02R C00T H00T 120.3
C02R C00T C00Z 119.40(15)
C01N C00U P004 118.55(11)
C022 C00U P004 120.94(11)
C022 C00U C01N 120.28(13)
C019 C00V H00V 119.7
C01E C00V H00V 119.7
C01E C00V C019 120.68(13)
C00S C00W P006 121.13(11)
C031 C00W P006 118.92(10)
C031 C00W C00S 119.88(12)
C013 C00X P007 119.99(11)
C013 C00X C01L 120.65(13)
C01L C00X P007 119.36(11)
C00L C00Y H00Y 120.0
C00L C00Y C01T 119.97(13)
C01T C00Y H00Y 120.0
C00T C00Z P004 120.87(11)
C00T C00Z C01O 120.47(13)
C01O C00Z P004 118.61(11)
C01A C010 H010 120.4
C01A C010 C02T 119.30(15)
C02T C010 H010 120.4
C00O C011 H011 120.1
C00O C011 C026 119.77(16)
C026 C011 H011 120.1
C00Q C012 H012 120.1
C019 C012 C00Q 119.78(13)
C019 C012 H012 120.1
C00X C013 H013 120.3
C00X C013 C033 119.34(14)
C033 C013 H013 120.3
C024 C014 H014 120.0
C024 C014 C02E 119.92(13)
C02E C014 H014 120.0
C01J C015 H015 120.0
C01W C015 H015 120.0
C01W C015 C01J 119.95(13)
C018 C016 H016 120.2
C018 C016 C02M 119.65(14)
C02M C016 H016 120.2
C01U C017 H017 119.8
C02Y C017 H017 119.8
C02Y C017 C01U 120.50(14)
C016 C018 P007 119.28(10)
C016 C018 C01D 120.44(12)
C01D C018 P007 120.28(11)
C00V C019 H019 120.2
C012 C019 C00V 119.52(14)
C012 C019 H019 120.2
C010 C01A P009 121.55(11)
C010 C01A C01S 120.57(13)
C01S C01A P009 117.87(11)
C00H C01B H01B 120.3
C02Z C01B C00H 119.43(17)
C02Z C01B H01B 120.3
C00N C01C H01C 119.6
C01M C01C C00N 120.73(15)
C01M C01C H01C 119.6
C018 C01D H01D 120.3
C01Z C01D C018 119.36(14)
C01Z C01D H01D 120.3
C00V C01E H01E 120.0
C00V C01E C025 120.08(13)
C025 C01E H01E 120.0
C01G C01F H01F 119.9
C026 C01F H01F 119.9
C026 C01F C01G 120.19(15)
C00P C01G H01G 120.3
C01F C01G C00P 119.39(15)
C01F C01G H01G 120.3
C01N C01H H01H 120.1
C02D C01H H01H 120.1
C02D C01H C01N 119.83(14)
C00K C01I H01I 119.7
C00K C01I C01K 120.60(14)
C01K C01I H01I 119.7
C015 C01J P006 117.25(10)
C01R C01J P006 122.02(11)
C01R C01J C015 119.94(14)
C00M C01K H01K 120.1
C01I C01K C00M 119.88(15)
C01I C01K H01K 120.1
C00X C01L H01L 120.0
C02Q C01L C00X 119.95(14)
C02Q C01L H01L 120.0
C01C C01M H01M 120.3
C01C C01M C01T 119.39(14)
C01T C01M H01M 120.3
C00U C01N H01N 120.2
C01H C01N C00U 119.66(14)
C01H C01N H01N 120.2
C00Z C01O H01O 120.2
C035 C01O C00Z 119.52(14)
C035 C01O H01O 120.2
C00H C01P H01P 120.1
C02B C01P C00H 119.80(16)
C02B C01P H01P 120.1
C00S C01Q H01Q 119.8
C02U C01Q C00S 120.32(13)
C02U C01Q H01Q 119.8
C01J C01R H01R 120.4
C039 C01R C01J 119.29(14)
C039 C01R H01R 120.4
C01A C01S H01S 120.1
C02J C01S C01A 119.71(15)
C02J C01S H01S 120.1
C00Y C01T P007 118.89(11)
C01M C01T P007 121.22(11)
C01M C01T C00Y 119.72(14)
C017 C01U P009 117.10(11)
C023 C01U P009 123.04(11)
C023 C01U C017 119.75(15)
C024 C01V H01V 120.2
C024 C01V C02S 119.63(15)
C02S C01V H01V 120.2
C015 C01W H01W 119.9
C015 C01W C027 120.14(14)
C027 C01W H01W 119.9
C02A C01X P004 119.93(11)
C02F C01X P004 119.75(10)
C02F C01X C02A 120.32(12)
C02B C01Y H01Y 120.0
C02Z C01Y H01Y 120.0
C02Z C01Y C02B 119.98(16)
C01D C01Z H01Z 120.0
C02O C01Z C01D 119.96(14)
C02O C01Z H01Z 120.0
C029 C020 H020 119.4
C029 C020 C03B 121.24(14)
C03B C020 H020 119.4
C00R C021 P009 119.62(11)
C02K C021 P009 119.51(10)
C02K C021 C00R 120.77(13)
C00U C022 H022 120.2
C032 C022 C00U 119.65(14)
C032 C022 H022 120.2
C01U C023 H023 120.4
C01U C023 C036 119.18(15)
C036 C023 H023 120.4
C014 C024 C01V 120.53(13)
C014 C024 H024 119.7
C01V C024 H024 119.7
C00Q C025 C01E 119.36(13)
C00Q C025 H025 120.3
C01E C025 H025 120.3
C011 C026 H026 119.7
C01F C026 C011 120.60(15)
C01F C026 H026 119.7
C01W C027 H027 120.1
C039 C027 C01W 119.76(15)
C039 C027 H027 120.1
C02A C028 H028 120.2
C02L C028 H028 120.2
C02L C028 C02A 119.57(14)
C00R C029 H029 119.9
C020 C029 C00R 120.11(14)
C020 C029 H029 119.9
C01X C02A H02A 120.1
C028 C02A C01X 119.78(14)
C028 C02A H02A 120.1
C01P C02B C01Y 120.16(17)
C01P C02B H02B 119.9
C01Y C02B H02B 119.9
C02F C02C H02C 120.1
C02L C02C H02C 120.1
C02L C02C C02F 119.71(15)
C01H C02D H02D 119.7
C01H C02D C032 120.55(14)
C032 C02D H02D 119.7
C014 C02E P004 119.86(11)
C02P C02E P004 120.33(11)
C02P C02E C014 119.63(14)
C01X C02F H02F 120.2
C02C C02F C01X 119.61(14)
C02C C02F H02F 120.2
C02R C02G H02G 119.7
C02R C02G C035 120.50(15)
C035 C02G H02G 119.7
S003 C02H H02E 108.2
S003 C02H H02H 108.2
H02E C02H H02H 107.3
C038 C02H S003 116.40(11)
C038 C02H H02E 108.2
C038 C02H H02H 108.2
C02Q C02I H02I 119.5
C033 C02I H02I 119.5
C033 C02I C02Q 121.09(14)
C01S C02J H02J 120.3
C02V C02J C01S 119.49(15)
C02V C02J H02J 120.3
C021 C02K H02K 120.1
C021 C02K C03B 119.81(14)
C03B C02K H02K 120.1
C028 C02L C02C 120.95(12)
C028 C02L H02L 119.5
C02C C02L H02L 119.5
C016 C02M H02M 120.2
C02O C02M C016 119.69(15)
C02O C02M H02M 120.2
C02Y C02N H02N 120.1
C02Y C02N C036 119.85(17)
C036 C02N H02N 120.1
C01Z C02O C02M 120.79(13)
C01Z C02O H02O 119.6
C02M C02O H02O 119.6
C02E C02P H02P 120.2
C02S C02P C02E 119.70(14)
C02S C02P H02P 120.2
C01L C02Q C02I 119.06(14)
C01L C02Q H02Q 120.5
C02I C02Q H02Q 120.5
C00T C02R H02R 119.9
C02G C02R C00T 120.25(15)
C02G C02R H02R 119.9
C01V C02S H02S 119.7
C02P C02S C01V 120.53(15)
C02P C02S H02S 119.7
C010 C02T H02T 120.0
C02V C02T C010 119.97(15)
C02V C02T H02T 120.0
C01Q C02U H02U 119.7
C01Q C02U C02X 120.58(13)
C02X C02U H02U 119.7
C02J C02V H02V 119.5
C02T C02V C02J 120.93(14)
C02T C02V H02V 119.5
H02W C02W H02 107.7
C037 C02W H02W 108.8
C037 C02W H02 108.8
C03C C02W H02W 108.8
C03C C02W H02 108.8
C03C C02W C037 113.64(15)
C02U C02X H02X 120.2
C02U C02X C031 119.67(15)
C031 C02X H02X 120.2
C017 C02Y C02N 119.81(14)
C017 C02Y H02Y 120.1
C02N C02Y H02Y 120.1
C01B C02Z H02Z 119.7
C01Y C02Z C01B 120.64(17)
C01Y C02Z H02Z 119.7
S00A C030 H03A 108.4
S00A C030 H03C 108.4
H03A C030 H03C 107.5
C034 C030 S00A 115.33(13)
C034 C030 H03A 108.4
C034 C030 H03C 108.4
C00W C031 H031 119.9
C02X C031 C00W 120.12(13)
C02X C031 H031 119.9
C022 C032 H032 120.0
C02D C032 C022 119.96(14)
C02D C032 H032 120.0
C013 C033 H033 120.1
C02I C033 C013 119.87(15)
C02I C033 H033 120.1
C030 C034 H03D 108.6
C030 C034 H03E 108.6
H03D C034 H03E 107.6
C03A C034 C030 114.74(13)
C03A C034 H03D 108.6
C03A C034 H03E 108.6
C01O C035 H035 120.1
C02G C035 C01O 119.82(16)
C02G C035 H035 120.1
C023 C036 H036 119.6
C02N C036 C023 120.89(16)
C02N C036 H036 119.6
S008 C037 H03L 108.7
S008 C037 H03M 108.7
C02W C037 S008 114.34(11)
C02W C037 H03L 108.7
C02W C037 H03M 108.7
H03L C037 H03M 107.6
C02H C038 H03F 109.0
C02H C038 H03G 109.0
H03F C038 H03G 107.8
C03G C038 C02H 112.86(14)
C03G C038 H03F 109.0
C03G C038 H03G 109.0
C01R C039 C027 120.88(15)
C01R C039 H039 119.6
C027 C039 H039 119.6
S005 C03A H03H 108.6
S005 C03A H03I 108.6
C034 C03A S005 114.47(14)
C034 C03A H03H 108.6
C034 C03A H03I 108.6
H03H C03A H03I 107.6
C020 C03B C02K 119.26(16)
C020 C03B H03B 120.4
C02K C03B H03B 120.4
S00C C03C H03N 108.1
S00C C03C H03O 108.1
C02W C03C S00C 116.79(11)
C02W C03C H03N 108.1
C02W C03C H03O 108.1
H03N C03C H03O 107.3
H03P C03D H03Q 107.9
C03E C03D H03P 109.2
C03E C03D H03Q 109.2
C03F C03D H03P 109.2
C03F C03D H03Q 109.2
C03F C03D C03E 112.18(17)
S00E C03E H03R 108.8
S00E C03E H03S 108.8
C03D C03E S00E 113.66(13)
C03D C03E H03R 108.8
C03D C03E H03S 108.8
H03R C03E H03S 107.7
S00B C03F H03T 108.2
S00B C03F H03U 108.2
C03D C03F S00B 116.31(13)
C03D C03F H03T 108.2
C03D C03F H03U 108.2
H03T C03F H03U 107.4
S00D C03G H03J 108.7
S00D C03G H03K 108.7
C038 C03G S00D 114.37(12)
C038 C03G H03J 108.7
C038 C03G H03K 108.7
H03J C03G H03K 107.6

loop_
_geom_bond_atom_site_label_1
_geom_bond_atom_site_label_2
_geom_bond_distance
V001 S003 2.3850(4)
V001 S005 2.4055(4)
V001 S00A 2.4394(4)
V001 S00D 2.3873(4)
V001 O00F 1.6190(11)
V002 S008 2.4018(5)
V002 S00B 2.3927(5)
V002 S00C 2.4057(4)
V002 S00E 2.4001(5)
V002 O00G 1.6191(11)
S003 C02H 1.8322(15)
P004 C00U 1.7952(14)
P004 C00Z 1.7948(14)
P004 C01X 1.7980(13)
P004 C02E 1.7915(15)
S005 C03A 1.8253(18)
P006 C00P 1.7950(14)
P006 C00Q 1.7944(13)
P006 C00W 1.7961(13)
P006 C01J 1.7918(15)
P007 C00J 1.7932(14)
P007 C00X 1.7908(13)
P007 C018 1.7985(13)
P007 C01T 1.7894(15)
S008 C037 1.8272(16)
P009 C00H 1.7929(15)
P009 C01A 1.7950(14)
P009 C01U 1.7939(16)
P009 C021 1.7934(14)
S00A C030 1.8265(16)
S00B C03F 1.8238(19)
S00C C03C 1.8373(19)
S00D C03G 1.8149(18)
S00E C03E 1.8152(19)
C00H C01B 1.397(2)
C00H C01P 1.400(2)
C00I H00I 0.9300
C00I C00J 1.3984(19)
C00I C00K 1.393(2)
C00J C00M 1.401(2)
C00K H00K 0.9300
C00K C01I 1.388(2)
C00L H00L 0.9300
C00L C00N 1.387(2)
C00L C00Y 1.386(2)
C00M H00M 0.9300
C00M C01K 1.393(2)
C00N H00N 0.9300
C00N C01C 1.389(2)
C00O H00O 0.9300
C00O C00P 1.400(2)
C00O C011 1.389(2)
C00P C01G 1.402(2)
C00Q C012 1.402(2)
C00Q C025 1.3935(19)
C00R H00R 0.9300
C00R C021 1.4058(19)
C00R C029 1.398(2)
C00S H00S 0.9300
C00S C00W 1.4047(18)
C00S C01Q 1.395(2)
C00T H00T 0.9300
C00T C00Z 1.396(2)
C00T C02R 1.392(2)
C00U C01N 1.399(2)
C00U C022 1.397(2)
C00V H00V 0.9300
C00V C019 1.400(2)
C00V C01E 1.386(2)
C00W C031 1.398(2)
C00X C013 1.391(2)
C00X C01L 1.401(2)
C00Y H00Y 0.9300
C00Y C01T 1.4046(19)
C00Z C01O 1.401(2)
C010 H010 0.9300
C010 C01A 1.392(2)
C010 C02T 1.396(2)
C011 H011 0.9300
C011 C026 1.390(3)
C012 H012 0.9300
C012 C019 1.386(2)
C013 H013 0.9300
C013 C033 1.396(2)
C014 H014 0.9300
C014 C024 1.386(2)
C014 C02E 1.4035(19)
C015 H015 0.9300
C015 C01J 1.4024(19)
C015 C01W 1.387(2)
C016 H016 0.9300
C016 C018 1.394(2)
C016 C02M 1.395(2)
C017 H017 0.9300
C017 C01U 1.4052(19)
C017 C02Y 1.381(2)
C018 C01D 1.4050(19)
C019 H019 0.9300
C01A C01S 1.396(2)
C01B H01B 0.9300
C01B C02Z 1.393(2)
C01C H01C 0.9300
C01C C01M 1.386(2)
C01D H01D 0.9300
C01D C01Z 1.394(2)
C01E H01E 0.9300
C01E C025 1.394(2)
C01F H01F 0.9300
C01F C01G 1.394(2)
C01F C026 1.388(3)
C01G H01G 0.9300
C01H H01H 0.9300
C01H C01N 1.394(2)
C01H C02D 1.391(2)
C01I H01I 0.9300
C01I C01K 1.390(2)
C01J C01R 1.3970(19)
C01K H01K 0.9300
C01L H01L 0.9300
C01L C02Q 1.388(2)
C01M H01M 0.9300
C01M C01T 1.401(2)
C01N H01N 0.9300
C01O H01O 0.9300
C01O C035 1.394(2)
C01P H01P 0.9300
C01P C02B 1.389(2)
C01Q H01Q 0.9300
C01Q C02U 1.385(2)
C01R H01R 0.9300
C01R C039 1.388(2)
C01S H01S 0.9300
C01S C02J 1.393(2)
C01U C023 1.391(2)
C01V H01V 0.9300
C01V C024 1.387(2)
C01V C02S 1.394(2)
C01W H01W 0.9300
C01W C027 1.390(2)
C01X C02A 1.4008(19)
C01X C02F 1.397(2)
C01Y H01Y 0.9300
C01Y C02B 1.391(3)
C01Y C02Z 1.383(3)
C01Z H01Z 0.9300
C01Z C02O 1.386(3)
C020 H020 0.9300
C020 C029 1.384(3)
C020 C03B 1.392(2)
C021 C02K 1.395(2)
C022 H022 0.9300
C022 C032 1.392(2)
C023 H023 0.9300
C023 C036 1.392(3)
C024 H024 0.9300
C025 H025 0.9300
C026 H026 0.9300
C027 H027 0.9300
C027 C039 1.390(2)
C028 H028 0.9300
C028 C02A 1.3905(19)
C028 C02L 1.390(2)
C029 H029 0.9300
C02A H02A 0.9300
C02B H02B 0.9300
C02C H02C 0.9300
C02C C02F 1.3931(19)
C02C C02L 1.391(2)
C02D H02D 0.9300
C02D C032 1.391(2)
C02E C02P 1.398(2)
C02F H02F 0.9300
C02G H02G 0.9300
C02G C02R 1.388(3)
C02G C035 1.392(2)
C02H H02E 0.9700
C02H H02H 0.9700
C02H C038 1.528(3)
C02I H02I 0.9300
C02I C02Q 1.399(2)
C02I C033 1.386(2)
C02J H02J 0.9300
C02J C02V 1.389(3)
C02K H02K 0.9300
C02K C03B 1.395(2)
C02L H02L 0.9300
C02M H02M 0.9300
C02M C02O 1.394(2)
C02N H02N 0.9300
C02N C02Y 1.388(3)
C02N C036 1.391(3)
C02O H02O 0.9300
C02P H02P 0.9300
C02P C02S 1.390(2)
C02Q H02Q 0.9300
C02R H02R 0.9300
C02S H02S 0.9300
C02T H02T 0.9300
C02T C02V 1.384(3)
C02U H02U 0.9300
C02U C02X 1.391(2)
C02V H02V 0.9300
C02W H02W 0.9700
C02W H02 0.9700
C02W C037 1.526(3)
C02W C03C 1.512(3)
C02X H02X 0.9300
C02X C031 1.393(2)
C02Y H02Y 0.9300
C02Z H02Z 0.9300
C030 H03A 0.9700
C030 H03C 0.9700
C030 C034 1.522(3)
C031 H031 0.9300
C032 H032 0.9300
C033 H033 0.9300
C034 H03D 0.9700
C034 H03E 0.9700
C034 C03A 1.521(3)
C035 H035 0.9300
C036 H036 0.9300
C037 H03L 0.9700
C037 H03M 0.9700
C038 H03F 0.9700
C038 H03G 0.9700
C038 C03G 1.523(2)
C039 H039 0.9300
C03A H03H 0.9700
C03A H03I 0.9700
C03B H03B 0.9300
C03C H03N 0.9700
C03C H03O 0.9700
C03D H03P 0.9700
C03D H03Q 0.9700
C03D C03E 1.533(3)
C03D C03F 1.517(3)
C03E H03R 0.9700
C03E H03S 0.9700
C03F H03T 0.9700
C03F H03U 0.9700
C03G H03J 0.9700
C03G H03K 0.9700

loop_
_geom_torsion_atom_site_label_1
_geom_torsion_atom_site_label_2
_geom_torsion_atom_site_label_3
_geom_torsion_atom_site_label_4
_geom_torsion
V001 S003 C02H C038 -14.84(15)
V001 S005 C03A C034 -87.28(13)
V001 S00A C030 C034 -67.27(14)
V001 S00D C03G C038 -37.97(15)
V002 S008 C037 C02W 35.13(16)
V002 S00B C03F C03D 29.78(19)
V002 S00C C03C C02W 18.77(15)
V002 S00E C03E C03D 40.72(17)
S003 C02H C038 C03G -55.79(19)
P004 C00U C01N C01H 177.18(11)
P004 C00U C022 C032 -175.85(11)
P004 C00Z C01O C035 177.55(11)
P004 C01X C02A C028 -177.87(12)
P004 C01X C02F C02C 178.91(12)
P004 C02E C02P C02S -175.49(15)
P006 C00P C01G C01F 177.88(11)
P006 C00Q C012 C019 176.63(11)
P006 C00Q C025 C01E -178.15(12)
P006 C00W C031 C02X -178.67(13)
P006 C01J C01R C039 -167.99(14)
P007 C00J C00M C01K -179.53(11)
P007 C00X C013 C033 -179.29(13)
P007 C00X C01L C02Q 179.27(12)
P007 C018 C01D C01Z 176.75(12)
P009 C00H C01B C02Z -178.08(12)
P009 C00H C01P C02B 177.57(12)
P009 C01A C01S C02J -178.83(12)
P009 C01U C023 C036 176.02(16)
P009 C021 C02K C03B 177.76(12)
S00A C030 C034 C03A 45.1(2)
C00H P009 C01A C010 12.40(15)
C00H P009 C01A C01S -168.84(12)
C00H P009 C01U C017 75.55(13)
C00H P009 C01U C023 -100.69(14)
C00H P009 C021 C00R 57.43(14)
C00H P009 C021 C02K -119.02(13)
C00H C01B C02Z C01Y 0.1(2)
C00H C01P C02B C01Y 1.0(2)
C00I C00J C00M C01K 0.8(2)
C00I C00K C01I C01K 0.5(2)
C00J P007 C00X C013 12.28(14)
C00J P007 C00X C01L -168.33(11)
C00J P007 C018 C016 -120.17(13)
C00J P007 C018 C01D 59.83(14)
C00J P007 C01T C00Y 94.55(12)
C00J P007 C01T C01M -80.77(13)
C00J C00I C00K C01I 0.9(2)
C00J C00M C01K C01I 0.6(2)
C00K C00I C00J P007 178.79(11)
C00K C00I C00J C00M -1.5(2)
C00K C01I C01K C00M -1.2(2)
C00L C00N C01C C01M -0.5(3)
C00L C00Y C01T P007 -175.94(11)
C00L C00Y C01T C01M -0.6(2)
C00N C00L C00Y C01T 1.9(2)
C00N C01C C01M C01T 1.9(3)
C00O C00P C01G C01F 0.2(2)
C00O C011 C026 C01F 0.5(2)
C00P P006 C00Q C012 173.40(11)
C00P P006 C00Q C025 -9.45(14)
C00P P006 C00W C00S -65.79(14)
C00P P006 C00W C031 111.16(13)
C00P P006 C01J C015 -85.56(12)
C00P P006 C01J C01R 84.21(14)
C00P C00O C011 C026 -1.5(2)
C00Q P006 C00P C00O 69.87(12)
C00Q P006 C00P C01G -107.82(11)
C00Q P006 C00W C00S 174.65(12)
C00Q P006 C00W C031 -8.40(14)
C00Q P006 C01J C015 32.70(13)
C00Q P006 C01J C01R -157.53(13)
C00Q C012 C019 C00V 1.3(2)
C00R C021 C02K C03B 1.3(2)
C00S C00W C031 C02X -1.7(2)
C00S C01Q C02U C02X -0.9(3)
C00T C00Z C01O C035 0.3(2)
C00U P004 C00Z C00T -118.49(11)
C00U P004 C00Z C01O 64.23(12)
C00U P004 C01X C02A -172.84(12)
C00U P004 C01X C02F 6.59(14)
C00U P004 C02E C014 26.60(13)
C00U P004 C02E C02P -158.25(13)
C00U C022 C032 C02D -1.1(2)
C00V C01E C025 C00Q 1.9(2)
C00W P006 C00P C00O -47.72(13)
C00W P006 C00P C01G 134.58(11)
C00W P006 C00Q C012 -67.07(13)
C00W P006 C00Q C025 110.08(12)
C00W P006 C01J C015 151.87(11)
C00W P006 C01J C01R -38.36(15)
C00W C00S C01Q C02U -2.0(2)
C00X P007 C00J C00I 112.57(11)
C00X P007 C00J C00M -67.15(12)
C00X P007 C018 C016 0.12(14)
C00X P007 C018 C01D -179.88(12)
C00X P007 C01T C00Y -25.23(13)
C00X P007 C01T C01M 159.45(12)
C00X C013 C033 C02I 0.2(3)
C00X C01L C02Q C02I -0.2(2)
C00Y C00L C00N C01C -1.4(2)
C00Z P004 C00U C01N 162.95(11)
C00Z P004 C00U C022 -22.58(13)
C00Z P004 C01X C02A -51.60(14)
C00Z P004 C01X C02F 127.84(12)
C00Z P004 C02E C014 -96.28(12)
C00Z P004 C02E C02P 78.87(14)
C00Z C00T C02R C02G -1.0(2)
C00Z C01O C035 C02G -1.9(2)
C010 C01A C01S C02J -0.1(2)
C010 C02T C02V C02J 0.4(3)
C011 C00O C00P P006 -176.60(11)
C011 C00O C00P C01G 1.1(2)
C012 C00Q C025 C01E -1.1(2)
C013 C00X C01L C02Q -1.3(2)
C014 C02E C02P C02S -0.3(3)
C015 C01J C01R C039 1.5(2)
C015 C01W C027 C039 2.3(3)
C016 C018 C01D C01Z -3.3(2)
C016 C02M C02O C01Z -2.8(3)
C017 C01U C023 C036 -0.1(3)
C018 P007 C00J C00I -128.11(11)
C018 P007 C00J C00M 52.18(12)
C018 P007 C00X C013 -107.08(12)
C018 P007 C00X C01L 72.30(13)
C018 P007 C01T C00Y -144.75(11)
C018 P007 C01T C01M 39.93(15)
C018 C016 C02M C02O 1.3(3)
C018 C01D C01Z C02O 1.8(2)
C019 C00V C01E C025 -1.1(2)
C01A P009 C00H C01B 108.60(12)
C01A P009 C00H C01P -69.92(13)
C01A P009 C01U C017 -43.18(13)
C01A P009 C01U C023 140.59(14)
C01A P009 C021 C00R 177.74(12)
C01A P009 C021 C02K 1.28(15)
C01A C010 C02T C02V -1.5(3)
C01A C01S C02J C02V -1.0(2)
C01B C00H C01P C02B -1.0(2)
C01C C01M C01T P007 173.94(13)
C01C C01M C01T C00Y -1.3(2)
C01D C01Z C02O C02M 1.3(3)
C01E C00V C019 C012 -0.5(2)
C01G C01F C026 C011 0.8(2)
C01H C02D C032 C022 2.4(2)
C01J P006 C00P C00O -173.45(11)
C01J P006 C00P C01G 8.86(12)
C01J P006 C00Q C012 57.25(13)
C01J P006 C00Q C025 -125.60(12)
C01J P006 C00W C00S 55.05(14)
C01J P006 C00W C031 -128.01(12)
C01J C015 C01W C027 -1.3(2)
C01J C01R C039 C027 -0.5(3)
C01L C00X C013 C033 1.3(2)
C01N C00U C022 C032 -1.5(2)
C01N C01H C02D C032 -1.2(2)
C01P C00H C01B C02Z 0.4(2)
C01Q C00S C00W P006 -179.78(12)
C01Q C00S C00W C031 3.3(2)
C01Q C02U C02X C031 2.6(3)
C01S C02J C02V C02T 0.8(3)
C01T P007 C00J C00I -5.47(12)
C01T P007 C00J C00M 174.82(10)
C01T P007 C00X C013 131.32(12)
C01T P007 C00X C01L -49.29(13)
C01T P007 C018 C016 118.92(13)
C01T P007 C018 C01D -61.08(14)
C01U P009 C00H C01B -7.71(13)
C01U P009 C00H C01P 173.77(11)
C01U P009 C01A C010 129.68(13)
C01U P009 C01A C01S -51.56(13)
C01U P009 C021 C00R -63.69(14)
C01U P009 C021 C02K 119.85(13)
C01U C017 C02Y C02N -0.5(3)
C01U C023 C036 C02N -1.4(3)
C01W C015 C01J P006 169.33(12)
C01W C015 C01J C01R -0.7(2)
C01W C027 C039 C01R -1.5(3)
C01X P004 C00U C01N -79.36(12)
C01X P004 C00U C022 95.12(12)
C01X P004 C00Z C00T 122.93(11)
C01X P004 C00Z C01O -54.35(12)
C01X P004 C02E C014 146.11(11)
C01X P004 C02E C02P -38.74(15)
C021 P009 C00H C01B -132.32(12)
C021 P009 C00H C01P 49.16(13)
C021 P009 C01A C010 -107.17(13)
C021 P009 C01A C01S 71.59(13)
C021 P009 C01U C017 -162.76(11)
C021 P009 C01U C023 21.01(16)
C021 C00R C029 C020 1.3(2)
C021 C02K C03B C020 0.7(2)
C022 C00U C01N C01H 2.7(2)
C024 C014 C02E P004 177.37(11)
C024 C014 C02E C02P 2.2(2)
C024 C01V C02S C02P 1.7(3)
C025 C00Q C012 C019 -0.5(2)
C026 C01F C01G C00P -1.2(2)
C029 C00R C021 P009 -178.75(12)
C029 C00R C021 C02K -2.3(2)
C029 C020 C03B C02K -1.7(3)
C02A C01X C02F C02C -1.7(2)
C02A C028 C02L C02C -1.1(2)
C02B C01Y C02Z C01B -0.1(3)
C02D C01H C01N C00U -1.3(2)
C02E P004 C00U C01N 42.24(12)
C02E P004 C00U C022 -143.29(11)
C02E P004 C00Z C00T 2.27(12)
C02E P004 C00Z C01O -175.02(10)
C02E P004 C01X C02A 67.26(14)
C02E P004 C01X C02F -113.31(13)
C02E C014 C024 C01V -2.1(2)
C02E C02P C02S C01V -1.6(3)
C02F C01X C02A C028 2.7(2)
C02F C02C C02L C028 2.1(3)
C02H C038 C03G S00D 90.22(18)
C02L C028 C02A C01X -1.3(2)
C02L C02C C02F C01X -0.7(2)
C02M C016 C018 P007 -178.29(13)
C02M C016 C018 C01D 1.7(2)
C02Q C02I C033 C013 -1.7(3)
C02R C00T C00Z P004 -176.07(11)
C02R C00T C00Z C01O 1.2(2)
C02R C02G C035 C01O 2.0(2)
C02S C01V C024 C014 0.2(2)
C02T C010 C01A P009 -179.93(13)
C02T C010 C01A C01S 1.3(2)
C02U C02X C031 C00W -1.2(3)
C02Y C017 C01U P009 -175.31(13)
C02Y C017 C01U C023 1.1(2)
C02Y C02N C036 C023 2.0(3)
C02Z C01Y C02B C01P -0.4(3)
C030 C034 C03A S005 39.2(2)
C033 C02I C02Q C01L 1.7(3)
C035 C02G C02R C00T -0.6(2)
C036 C02N C02Y C017 -1.0(3)
C037 C02W C03C S00C 53.91(18)
C03B C020 C029 C00R 0.7(2)
C03C C02W C037 S008 -88.78(16)
C03E C03D C03F S00B 45.7(2)
C03F C03D C03E S00E -91.00(18)

loop_
_twin_individual_id
_twin_individual_mass_fraction_refined
1 0.691(9)
2 0.309(9)
